data_4075230
loop_
_publ_author_name
'Gaderbauer, Walter'
'Zirngast, Michaela'
'Baumgartner, Judith'
'Marschner, Christoph'
'Tilley, T. Don'

_publ_section_title
;
 Synthesis of Polysilanylmagnesium Compounds
;
_journal_issue 10
_journal_name_full Organometallics
_journal_page_first 2599
_journal_page_last 2606
_journal_paper_doi 10.1021/om060147k
_journal_volume 25
_journal_year 2006
_chemical_formula_sum 'C22 H58 Mg O4 Si6'
_chemical_formula_weight 579.53
_chemical_name_systematic ?
_space_group_IT_number 56
_symmetry_cell_setting orthorhombic
_symmetry_space_group_name_Hall '-P 2ab 2ac'
_symmetry_space_group_name_H-M 'P c c n'
_atom_sites_solution_hydrogens geom
_atom_sites_solution_primary direct
_atom_sites_solution_secondary difmap
_audit_creation_method SHELXL-97
_cell_angle_alpha 90.00
_cell_angle_beta 90.00
_cell_angle_gamma 90.00
_cell_formula_units_Z 4
_cell_length_a 10.069(2)
_cell_length_b 18.334(4)
_cell_length_c 19.739(4)
_cell_measurement_temperature 100(2)
_cell_volume 3643.9(13)
_computing_cell_refinement 'Bruker XSCANS'
_computing_data_collection 'Bruker XSCANS'
_computing_data_reduction 'Bruker SHELXTL'
_computing_molecular_graphics 'Bruker SHELXTL'
_computing_publication_material 'Bruker SHELXTL'
_computing_structure_refinement 'SHELXL-97 (Sheldrick, 1997)'
_computing_structure_solution 'SHELXS-97 (Sheldrick, 1990)'
_diffrn_ambient_temperature 100(2)
_diffrn_measured_fraction_theta_full 0.998
_diffrn_measured_fraction_theta_max 0.998
_diffrn_measurement_device_type 'Bruker P4'
_diffrn_measurement_method '\w scans'
_diffrn_radiation_monochromator graphite
_diffrn_radiation_source 'fine-focus sealed tube'
_diffrn_radiation_type MoK\a
_diffrn_radiation_wavelength 0.71073
_diffrn_reflns_av_R_equivalents 0.0905
_diffrn_reflns_av_sigmaI/netI 0.0421
_diffrn_reflns_limit_h_max 9
_diffrn_reflns_limit_h_min -9
_diffrn_reflns_limit_k_max 17
_diffrn_reflns_limit_k_min -17
_diffrn_reflns_limit_l_max 18
_diffrn_reflns_limit_l_min -18
_diffrn_reflns_number 14977
_diffrn_reflns_theta_full 20.00
_diffrn_reflns_theta_max 20.00
_diffrn_reflns_theta_min 2.06
_exptl_absorpt_coefficient_mu 0.268
_exptl_absorpt_correction_T_max 0.9433
_exptl_absorpt_correction_T_min 0.9191
_exptl_absorpt_correction_type SADABS
_exptl_absorpt_process_details XPREP
_exptl_crystal_colour colorless
_exptl_crystal_density_diffrn 1.056
_exptl_crystal_density_method 'not measured'
_exptl_crystal_description blocks
_exptl_crystal_F_000 1272
_exptl_crystal_size_max 0.32
_exptl_crystal_size_mid 0.28
_exptl_crystal_size_min 0.22
_refine_diff_density_max 0.321
_refine_diff_density_min -0.353
_refine_diff_density_rms 0.076
_refine_ls_extinction_method none
_refine_ls_goodness_of_fit_ref 1.224
_refine_ls_hydrogen_treatment constr
_refine_ls_matrix_type full
_refine_ls_number_parameters 157
_refine_ls_number_reflns 1701
_refine_ls_number_restraints 0
_refine_ls_restrained_S_all 1.224
_refine_ls_R_factor_all 0.1114
_refine_ls_R_factor_gt 0.1003
_refine_ls_shift/su_max 0.044
_refine_ls_shift/su_mean 0.007
_refine_ls_structure_factor_coef Fsqd
_refine_ls_weighting_details 'calc w=1/[\s^2^(Fo^2^)+(0.0693P)^2^+24.8954P] where P=(Fo^2^+2Fc^2^)/3'
_refine_ls_weighting_scheme calc
_refine_ls_wR_factor_gt 0.2166
_refine_ls_wR_factor_ref 0.2233
_reflns_number_gt 1548
_reflns_number_total 1701
_reflns_threshold_expression >2sigma(I)
_cod_data_source_file om060147ksi20060307_052954.cif
_cod_data_source_block 6a
_cod_depositor_comments
;
The following automatic conversions were performed:

'_symmetry_cell_setting' value 'Orthorhombic' changed to
'orthorhombic' according to
/home/saulius/struct/CIF-dictionaries/cif_core.dic dictionary named
'cif_core.dic' version 2.4.1 from 2010-06-29.

Automatic conversion script
Id: cif_fix_values 1715 2011-07-08 13:25:40Z adriana 

The following automatic conversions were performed:

'_refine_ls_hydrogen_treatment' value 'constrained' was replaced with
the value 'constr' as specified in the replacement file
'src/cod-tools/trunk/data/replacement-values/replacement_values.lst'.

Automatic conversion script
Id: cif_fix_values 5376 2017-05-30 11:51:03Z andrius 
;
_cod_original_cell_volume 3644.1(13)
_cod_original_sg_symbol_H-M Pccn
_cod_database_code 4075230

loop_
_symmetry_equiv_pos_as_xyz
'x, y, z'
'-x+1/2, -y+1/2, z'
'-x, y+1/2, -z+1/2'
'x+1/2, -y, -z+1/2'
'-x, -y, -z'
'x-1/2, y-1/2, -z'
'x, -y-1/2, z-1/2'
'-x-1/2, y, z-1/2'

loop_
_atom_site_label
_atom_site_type_symbol
_atom_site_fract_x
_atom_site_fract_y
_atom_site_fract_z
_atom_site_U_iso_or_equiv
_atom_site_adp_type
_atom_site_occupancy
_atom_site_symmetry_multiplicity
_atom_site_calc_flag
_atom_site_refinement_flags
Mg4 Mg 0.2500 0.2500 0.2273(2) 0.0358(12) Uani 1 2 d S
Si1 Si 0.1862(3) 0.37819(15) 0.17507(13) 0.0382(8) Uani 1 1 d .
Si2 Si 0.3307(3) 0.42364(15) 0.09265(14) 0.0418(9) Uani 1 1 d .
Si3 Si -0.0258(3) 0.37778(16) 0.12642(14) 0.0441(9) Uani 1 1 d .
O1 O 0.1091(6) 0.2288(3) 0.3008(3) 0.0476(19) Uani 1 1 d .
O2 O -0.1066(12) 0.2053(8) 0.3845(7) 0.130(4) Uani 1 1 d .
C1 C 0.0426(16) 0.1621(8) 0.3100(8) 0.122(7) Uani 1 1 d .
H1A H 0.0413 0.1364 0.2660 0.147 Uiso 1 1 calc R
H1B H 0.0960 0.1321 0.3416 0.147 Uiso 1 1 calc R
C2 C -0.0809(16) 0.1642(10) 0.3334(10) 0.113(6) Uani 1 1 d .
H2A H -0.1393 0.1796 0.2957 0.136 Uiso 1 1 calc R
H2B H -0.1068 0.1138 0.3456 0.136 Uiso 1 1 calc R
C3 C -0.0486(12) 0.2722(6) 0.3806(7) 0.073(4) Uani 1 1 d .
H3A H -0.0491 0.2936 0.4266 0.088 Uiso 1 1 calc R
H3B H -0.1058 0.3034 0.3519 0.088 Uiso 1 1 calc R
C4 C 0.0801(14) 0.2770(8) 0.3557(7) 0.119(7) Uani 1 1 d .
H4A H 0.1427 0.2667 0.3932 0.143 Uiso 1 1 calc R
H4B H 0.0960 0.3277 0.3405 0.143 Uiso 1 1 calc R
C5 C 0.3042(10) 0.3786(6) 0.0079(5) 0.057(3) Uani 1 1 d .
H5A H 0.3765 0.3921 -0.0228 0.085 Uiso 1 1 calc R
H5B H 0.2193 0.3947 -0.0112 0.085 Uiso 1 1 calc R
H5C H 0.3029 0.3255 0.0137 0.085 Uiso 1 1 calc R
C6 C 0.5082(10) 0.4073(7) 0.1164(6) 0.072(4) Uani 1 1 d .
H6A H 0.5201 0.3560 0.1290 0.109 Uiso 1 1 calc R
H6B H 0.5320 0.4385 0.1549 0.109 Uiso 1 1 calc R
H6C H 0.5656 0.4189 0.0778 0.109 Uiso 1 1 calc R
C7 C 0.3139(11) 0.5253(5) 0.0799(5) 0.061(3) Uani 1 1 d .
H7A H 0.3613 0.5398 0.0387 0.092 Uiso 1 1 calc R
H7B H 0.3519 0.5509 0.1190 0.092 Uiso 1 1 calc R
H7C H 0.2198 0.5381 0.0755 0.092 Uiso 1 1 calc R
C8 C -0.0796(10) 0.4696(6) 0.0965(6) 0.064(3) Uani 1 1 d .
H8A H -0.1736 0.4680 0.0838 0.096 Uiso 1 1 calc R
H8B H -0.0264 0.4839 0.0571 0.096 Uiso 1 1 calc R
H8C H -0.0669 0.5053 0.1329 0.096 Uiso 1 1 calc R
C9 C -0.1497(10) 0.3502(6) 0.1923(6) 0.066(3) Uani 1 1 d .
H9A H -0.1476 0.3853 0.2298 0.100 Uiso 1 1 calc R
H9B H -0.1276 0.3015 0.2094 0.100 Uiso 1 1 calc R
H9C H -0.2387 0.3495 0.1723 0.100 Uiso 1 1 calc R
C10 C -0.0424(11) 0.3119(7) 0.0566(6) 0.079(4) Uani 1 1 d .
H10A H -0.0023 0.2654 0.0699 0.119 Uiso 1 1 calc R
H10B H 0.0030 0.3308 0.0163 0.119 Uiso 1 1 calc R
H10C H -0.1367 0.3045 0.0463 0.119 Uiso 1 1 calc R
C11 C 0.1756(13) 0.4498(6) 0.2365(6) 0.084(4) Uani 1 1 d .
H11A H 0.1287 0.4916 0.2169 0.126 Uiso 1 1 calc R
H11B H 0.2652 0.4647 0.2500 0.126 Uiso 1 1 calc R
H11C H 0.1270 0.4323 0.2764 0.126 Uiso 1 1 calc R

loop_
_atom_site_aniso_label
_atom_site_aniso_U_11
_atom_site_aniso_U_22
_atom_site_aniso_U_33
_atom_site_aniso_U_23
_atom_site_aniso_U_13
_atom_site_aniso_U_12
Mg4 0.030(2) 0.044(3) 0.034(3) 0.000 0.000 -0.013(2)
Si1 0.0338(16) 0.0450(17) 0.0357(16) -0.0046(13) 0.0021(13) -0.0078(14)
Si2 0.0306(16) 0.0495(18) 0.0453(18) -0.0055(14) 0.0073(14) -0.0048(13)
Si3 0.0282(16) 0.058(2) 0.0460(18) 0.0026(15) 0.0039(14) -0.0046(14)
O1 0.052(4) 0.053(5) 0.038(4) -0.011(3) 0.017(3) -0.031(4)
O2 0.104(9) 0.156(12) 0.131(10) -0.021(9) 0.016(8) -0.041(8)
C1 0.135(14) 0.117(13) 0.115(12) -0.057(10) 0.104(11) -0.081(11)
C2 0.097(14) 0.110(14) 0.133(16) 0.010(13) 0.026(12) -0.021(11)
C3 0.072(9) 0.053(8) 0.095(10) -0.004(7) 0.038(8) -0.029(7)
C4 0.113(12) 0.142(14) 0.101(11) -0.089(10) 0.073(10) -0.110(11)
C5 0.056(7) 0.062(7) 0.051(7) 0.002(6) 0.021(6) 0.008(6)
C6 0.034(6) 0.105(10) 0.079(9) 0.002(8) 0.004(6) -0.020(7)
C7 0.061(7) 0.059(7) 0.064(8) -0.007(6) 0.026(6) -0.014(6)
C8 0.044(7) 0.075(8) 0.073(8) 0.031(7) 0.009(6) -0.003(6)
C9 0.047(7) 0.077(8) 0.075(8) 0.036(7) 0.001(6) -0.007(6)
C10 0.042(7) 0.112(11) 0.083(9) -0.030(8) -0.019(7) -0.008(7)
C11 0.118(11) 0.076(9) 0.059(8) -0.048(7) -0.001(8) 0.014(8)

loop_
_atom_type_symbol
_atom_type_description
_atom_type_scat_dispersion_real
_atom_type_scat_dispersion_imag
_atom_type_scat_source
C C 0.0033 0.0016 'International Tables Vol C Tables 4.2.6.8 and 6.1.1.4'
H H 0.0000 0.0000 'International Tables Vol C Tables 4.2.6.8 and 6.1.1.4'
O O 0.0106 0.0060 'International Tables Vol C Tables 4.2.6.8 and 6.1.1.4'
Mg Mg 0.0486 0.0363 'International Tables Vol C Tables 4.2.6.8 and 6.1.1.4'
Si Si 0.0817 0.0704 'International Tables Vol C Tables 4.2.6.8 and 6.1.1.4'

loop_
_geom_angle_atom_site_label_1
_geom_angle_atom_site_label_2
_geom_angle_atom_site_label_3
_geom_angle
_geom_angle_site_symmetry_1
_geom_angle_site_symmetry_3
O1 Mg4 O1 90.8(4) 2 .
O1 Mg4 Si1 105.85(18) 2 .
O1 Mg4 Si1 105.9(2) . .
O1 Mg4 Si1 105.9(2) 2 2
O1 Mg4 Si1 105.85(18) . 2
Si1 Mg4 Si1 134.1(2) . 2
C11 Si1 Si2 104.3(4) . .
C11 Si1 Si3 103.1(4) . .
Si2 Si1 Si3 106.47(14) . .
C11 Si1 Mg4 113.7(4) . .
Si2 Si1 Mg4 115.90(14) . .
Si3 Si1 Mg4 112.24(13) . .
C6 Si2 C5 106.7(5) . .
C6 Si2 C7 106.1(5) . .
C5 Si2 C7 107.6(5) . .
C6 Si2 Si1 111.3(4) . .
C5 Si2 Si1 111.9(3) . .
C7 Si2 Si1 112.9(3) . .
C10 Si3 C8 109.2(6) . .
C10 Si3 C9 106.5(6) . .
C8 Si3 C9 105.7(5) . .
C10 Si3 Si1 113.1(4) . .
C8 Si3 Si1 113.1(4) . .
C9 Si3 Si1 108.9(4) . .
C1 O1 C4 110.0(8) . .
C1 O1 Mg4 125.6(6) . .
C4 O1 Mg4 123.8(6) . .
C2 O2 C3 113.4(13) . .
C2 C1 O1 117.8(14) . .
O2 C2 C1 118.6(16) . .
O2 C3 C4 118.6(12) . .
C3 C4 O1 114.8(9) . .

loop_
_geom_bond_atom_site_label_1
_geom_bond_atom_site_label_2
_geom_bond_distance
_geom_bond_site_symmetry_2
Mg4 O1 2.066(6) 2
Mg4 O1 2.066(6) .
Mg4 Si1 2.646(3) .
Mg4 Si1 2.646(3) 2
Si1 C11 1.791(10) .
Si1 Si2 2.337(4) .
Si1 Si3 2.340(4) .
Si2 C6 1.872(10) .
Si2 C5 1.885(10) .
Si2 C7 1.889(10) .
Si3 C10 1.841(11) .
Si3 C8 1.865(10) .
Si3 C9 1.872(10) .
O1 C1 1.405(13) .
O1 C4 1.430(12) .
O2 C2 1.285(17) .
O2 C3 1.360(14) .
C1 C2 1.327(18) .
C3 C4 1.388(15) .

loop_
_geom_torsion_atom_site_label_1
_geom_torsion_atom_site_label_2
_geom_torsion_atom_site_label_3
_geom_torsion_atom_site_label_4
_geom_torsion
_geom_torsion_site_symmetry_1
O1 Mg4 Si1 C11 -39.2(5) 2
O1 Mg4 Si1 C11 56.3(5) .
Si1 Mg4 Si1 C11 -171.5(5) 2
O1 Mg4 Si1 Si2 81.7(3) 2
O1 Mg4 Si1 Si2 177.2(2) .
Si1 Mg4 Si1 Si2 -50.58(12) 2
O1 Mg4 Si1 Si3 -155.7(2) 2
O1 Mg4 Si1 Si3 -60.2(3) .
Si1 Mg4 Si1 Si3 72.04(12) 2
C11 Si1 Si2 C6 84.6(6) .
Si3 Si1 Si2 C6 -166.8(4) .
Mg4 Si1 Si2 C6 -41.2(5) .
C11 Si1 Si2 C5 -156.1(6) .
Si3 Si1 Si2 C5 -47.5(4) .
Mg4 Si1 Si2 C5 78.1(4) .
C11 Si1 Si2 C7 -34.6(6) .
Si3 Si1 Si2 C7 74.0(4) .
Mg4 Si1 Si2 C7 -160.4(4) .
C11 Si1 Si3 C10 176.6(6) .
Si2 Si1 Si3 C10 67.2(5) .
Mg4 Si1 Si3 C10 -60.7(5) .
C11 Si1 Si3 C8 51.9(6) .
Si2 Si1 Si3 C8 -57.6(4) .
Mg4 Si1 Si3 C8 174.6(4) .
C11 Si1 Si3 C9 -65.3(6) .
Si2 Si1 Si3 C9 -174.7(4) .
Mg4 Si1 Si3 C9 57.5(4) .
O1 Mg4 O1 C1 -118.8(12) 2
Si1 Mg4 O1 C1 134.5(11) .
Si1 Mg4 O1 C1 -12.0(11) 2
O1 Mg4 O1 C4 51.6(10) 2
Si1 Mg4 O1 C4 -55.2(10) .
Si1 Mg4 O1 C4 158.4(10) 2
C4 O1 C1 C2 40(2) .
Mg4 O1 C1 C2 -148.1(13) .
C3 O2 C2 C1 43(2) .
O1 C1 C2 O2 -46(3) .
C2 O2 C3 C4 -40(2) .
O2 C3 C4 O1 38(2) .
C1 O1 C4 C3 -36.1(19) .
Mg4 O1 C4 C3 152.3(10) .
